data_1502175
loop_
_publ_author_name
'Hachiya, Makoto'
'Ito, Mikinao'
'Matsuo, Tsukasa'
'Hashizume, Daisuke'
'Fueno, Hiroyuki'
'Tanaka, Kazuyoshi'
'Tamao, Kohei'

_publ_section_title
;
 Air- and moisture-stable p-monothiobenzoquinones incorporated in an
 octaalkyl-s-hydrindacene skeleton.
;
_journal_issue 10
_journal_name_full 'Organic letters'
_journal_page_first 2666
_journal_page_last 2669
_journal_paper_doi 10.1021/ol200768b
_journal_volume 13
_journal_year 2011
_chemical_formula_moiety 'C24 H36 O2'
_chemical_formula_sum 'C24 H36 O2'
_chemical_formula_weight 356.53
_chemical_name_systematic
; 
 ? 
;
_space_group_IT_number 14
_symmetry_cell_setting monoclinic
_symmetry_space_group_name_Hall '-P 2ybc'
_symmetry_space_group_name_H-M 'P 1 21/c 1'
_atom_sites_solution_hydrogens difmap
_atom_sites_solution_primary direct
_atom_sites_solution_secondary difmap
_audit_creation_method SHELXL-97
_cell_angle_alpha 90
_cell_angle_beta 101.963(2)
_cell_angle_gamma 90
_cell_formula_units_Z 4
_cell_length_a 12.824(2)
_cell_length_b 11.2004(16)
_cell_length_c 14.990(2)
_cell_measurement_reflns_used 5401
_cell_measurement_temperature 100
_cell_measurement_theta_max 27.4932
_cell_measurement_theta_min 3.3210
_cell_volume 2106.3(5)
_computing_cell_refinement CrystalClear
_computing_data_collection CrystalClear
_computing_data_reduction CrystalClear
_computing_molecular_graphics SV
_computing_publication_material 'SHELXL-97 (Sheldrick, 2008)'
_computing_structure_refinement 'SHELXL-97 (Sheldrick, 2008)'
_computing_structure_solution 'SHELXS-97 (Sheldrick, 2008)'
_diffrn_ambient_temperature 100
_diffrn_detector_area_resol_mean 7.31
_diffrn_measured_fraction_theta_full 0.973
_diffrn_measured_fraction_theta_max 0.973
_diffrn_measurement_device_type 'Rigaku AFC-10 with Saturn724+'
_diffrn_measurement_method \w-scan
_diffrn_radiation_monochromator graphite
_diffrn_radiation_source 'fine-focus rotating anode'
_diffrn_radiation_type MoK\a
_diffrn_radiation_wavelength 0.71073
_diffrn_reflns_av_R_equivalents 0.0293
_diffrn_reflns_av_sigmaI/netI 0.0297
_diffrn_reflns_limit_h_max 13
_diffrn_reflns_limit_h_min -16
_diffrn_reflns_limit_k_max 13
_diffrn_reflns_limit_k_min -12
_diffrn_reflns_limit_l_max 19
_diffrn_reflns_limit_l_min -19
_diffrn_reflns_number 16510
_diffrn_reflns_theta_full 27.48
_diffrn_reflns_theta_max 27.48
_diffrn_reflns_theta_min 3.32
_diffrn_standards_number 0
_exptl_absorpt_coefficient_mu 0.069
_exptl_absorpt_correction_T_max 0.9863
_exptl_absorpt_correction_T_min 0.9177
_exptl_absorpt_correction_type multi-scan
_exptl_absorpt_process_details abscor
_exptl_crystal_colour orange
_exptl_crystal_density_diffrn 1.124
_exptl_crystal_density_method 'not measured'
_exptl_crystal_description block
_exptl_crystal_F_000 784
_exptl_crystal_size_max 0.40
_exptl_crystal_size_mid 0.30
_exptl_crystal_size_min 0.20
_refine_diff_density_max 0.406
_refine_diff_density_min -0.204
_refine_diff_density_rms 0.044
_refine_ls_extinction_method none
_refine_ls_goodness_of_fit_ref 1.065
_refine_ls_hydrogen_treatment constr
_refine_ls_matrix_type full
_refine_ls_number_parameters 249
_refine_ls_number_reflns 4707
_refine_ls_number_restraints 0
_refine_ls_restrained_S_all 1.065
_refine_ls_R_factor_all 0.0624
_refine_ls_R_factor_gt 0.0496
_refine_ls_shift/su_max 0.000
_refine_ls_shift/su_mean 0.000
_refine_ls_structure_factor_coef Fsqd
_refine_ls_weighting_details 'calc w=1/[\s^2^(Fo^2^)+(0.0758P)^2^+0.3317P] where P=(Fo^2^+2Fc^2^)/3'
_refine_ls_weighting_scheme calc
_refine_ls_wR_factor_gt 0.1285
_refine_ls_wR_factor_ref 0.1365
_reflns_number_gt 3761
_reflns_number_total 4707
_reflns_threshold_expression I>2\s(I)
_cod_data_source_file ol200768b_si_002.cif
_cod_data_source_block EMindquinone
_cod_original_cell_volume 2106.4(6)
_cod_original_sg_symbol_H-M 'P 21/c'
_cod_database_code 1502175

loop_
_symmetry_equiv_pos_as_xyz
'x, y, z'
'-x, y+1/2, -z+1/2'
'-x, -y, -z'
'x, -y-1/2, z-1/2'

loop_
_atom_site_label
_atom_site_type_symbol
_atom_site_fract_x
_atom_site_fract_y
_atom_site_fract_z
_atom_site_U_iso_or_equiv
_atom_site_adp_type
_atom_site_occupancy
_atom_site_symmetry_multiplicity
_atom_site_calc_flag
_atom_site_refinement_flags
O1 O 0.27577(9) 0.33880(8) 0.21919(6) 0.0304(3) Uani 1 1 d .
O2 O 0.20511(8) 0.65837(8) 0.46591(6) 0.0278(2) Uani 1 1 d .
C1 C 0.26507(10) 0.41328(11) 0.27628(8) 0.0193(3) Uani 1 1 d .
C2 C 0.23735(10) 0.53931(11) 0.25119(8) 0.0184(3) Uani 1 1 d .
C3 C 0.22292(10) 0.59188(11) 0.15587(8) 0.0206(3) Uani 1 1 d .
C4 C 0.20776(11) 0.72652(12) 0.17498(9) 0.0244(3) Uani 1 1 d .
H4A H 0.1458 0.7583 0.1307 0.029 Uiso 1 1 calc R
H4B H 0.2719 0.7718 0.1680 0.029 Uiso 1 1 calc R
C5 C 0.18914(10) 0.74181(11) 0.27367(8) 0.0186(3) Uani 1 1 d .
C6 C 0.21947(10) 0.61887(11) 0.31331(8) 0.0175(3) Uani 1 1 d .
C7 C 0.22675(10) 0.58649(11) 0.41048(8) 0.0184(3) Uani 1 1 d .
C8 C 0.26210(10) 0.46312(11) 0.43673(8) 0.0173(3) Uani 1 1 d .
C9 C 0.28859(11) 0.41643(11) 0.53386(8) 0.0208(3) Uani 1 1 d .
C10 C 0.31897(12) 0.28395(12) 0.51907(9) 0.0243(3) Uani 1 1 d .
H10A H 0.3921 0.2676 0.5537 0.029 Uiso 1 1 calc R
H10B H 0.2693 0.2296 0.5416 0.029 Uiso 1 1 calc R
C11 C 0.31294(11) 0.26163(11) 0.41568(9) 0.0210(3) Uani 1 1 d .
C12 C 0.27915(10) 0.38274(11) 0.37475(8) 0.0178(3) Uani 1 1 d .
C13 C 0.12412(12) 0.53911(14) 0.09229(9) 0.0306(3) Uani 1 1 d .
H13A H 0.0609 0.5544 0.1177 0.046 Uiso 1 1 calc R
H13B H 0.1335 0.4528 0.0865 0.046 Uiso 1 1 calc R
H13C H 0.1150 0.5764 0.0320 0.046 Uiso 1 1 calc R
C14 C 0.32088(11) 0.57248(13) 0.11367(9) 0.0269(3) Uani 1 1 d .
H14A H 0.3114 0.6158 0.0557 0.040 Uiso 1 1 calc R
H14B H 0.3292 0.4871 0.1028 0.040 Uiso 1 1 calc R
H14C H 0.3846 0.6022 0.1556 0.040 Uiso 1 1 calc R
C15 C 0.07061(11) 0.76638(13) 0.27481(10) 0.0265(3) Uani 1 1 d .
H15A H 0.0262 0.7050 0.2373 0.032 Uiso 1 1 calc R
H15B H 0.0603 0.7580 0.3381 0.032 Uiso 1 1 calc R
C16 C 0.03132(12) 0.88979(15) 0.23917(11) 0.0363(4) Uani 1 1 d .
H16A H 0.0476 0.9022 0.1788 0.054 Uiso 1 1 calc R
H16B H 0.0670 0.9512 0.2812 0.054 Uiso 1 1 calc R
H16C H -0.0459 0.8950 0.2346 0.054 Uiso 1 1 calc R
C17 C 0.25948(11) 0.84133(11) 0.32599(9) 0.0228(3) Uani 1 1 d .
H17A H 0.2488 0.9149 0.2886 0.027 Uiso 1 1 calc R
H17B H 0.2346 0.8580 0.3830 0.027 Uiso 1 1 calc R
C18 C 0.37813(12) 0.81411(13) 0.35030(11) 0.0341(4) Uani 1 1 d .
H18A H 0.4167 0.8844 0.3789 0.051 Uiso 1 1 calc R
H18B H 0.4033 0.7936 0.2948 0.051 Uiso 1 1 calc R
H18C H 0.3908 0.7467 0.3929 0.051 Uiso 1 1 calc R
C19 C 0.19556(12) 0.42628(13) 0.58334(9) 0.0268(3) Uani 1 1 d .
H19A H 0.2164 0.3869 0.6435 0.032 Uiso 1 1 calc R
H19B H 0.1832 0.5118 0.5944 0.032 Uiso 1 1 calc R
C20 C 0.09208(13) 0.37190(16) 0.53299(12) 0.0407(4) Uani 1 1 d .
H20A H 0.0371 0.3825 0.5690 0.061 Uiso 1 1 calc R
H20B H 0.1025 0.2865 0.5235 0.061 Uiso 1 1 calc R
H20C H 0.0695 0.4115 0.4738 0.061 Uiso 1 1 calc R
C21 C 0.38657(12) 0.48923(13) 0.58532(9) 0.0283(3) Uani 1 1 d .
H21A H 0.4449 0.4813 0.5515 0.034 Uiso 1 1 calc R
H21B H 0.3664 0.5746 0.5843 0.034 Uiso 1 1 calc R
C22 C 0.42894(13) 0.45260(15) 0.68364(10) 0.0357(4) Uani 1 1 d .
H22A H 0.4939 0.4978 0.7084 0.054 Uiso 1 1 calc R
H22B H 0.4451 0.3670 0.6862 0.054 Uiso 1 1 calc R
H22C H 0.3751 0.4694 0.7198 0.054 Uiso 1 1 calc R
C23 C 0.23016(13) 0.16604(12) 0.37801(10) 0.0319(3) Uani 1 1 d .
H23A H 0.1603 0.1905 0.3884 0.048 Uiso 1 1 calc R
H23B H 0.2508 0.0901 0.4091 0.048 Uiso 1 1 calc R
H23C H 0.2264 0.1564 0.3124 0.048 Uiso 1 1 calc R
C24 C 0.42243(12) 0.22483(14) 0.39803(10) 0.0321(3) Uani 1 1 d .
H24A H 0.4755 0.2853 0.4235 0.048 Uiso 1 1 calc R
H24B H 0.4183 0.2181 0.3322 0.048 Uiso 1 1 calc R
H24C H 0.4432 0.1476 0.4271 0.048 Uiso 1 1 calc R

loop_
_atom_site_aniso_label
_atom_site_aniso_U_11
_atom_site_aniso_U_22
_atom_site_aniso_U_33
_atom_site_aniso_U_23
_atom_site_aniso_U_13
_atom_site_aniso_U_12
O1 0.0495(7) 0.0226(5) 0.0211(5) -0.0048(4) 0.0120(4) 0.0004(4)
O2 0.0467(6) 0.0204(5) 0.0180(5) -0.0011(4) 0.0101(4) 0.0075(4)
C1 0.0235(6) 0.0183(7) 0.0171(6) -0.0021(5) 0.0071(5) -0.0019(5)
C2 0.0210(6) 0.0196(7) 0.0147(6) 0.0002(5) 0.0043(4) -0.0033(5)
C3 0.0268(6) 0.0218(7) 0.0135(6) 0.0006(5) 0.0050(5) -0.0020(5)
C4 0.0341(7) 0.0221(7) 0.0175(6) 0.0034(5) 0.0069(5) -0.0001(6)
C5 0.0235(6) 0.0166(6) 0.0157(6) 0.0020(5) 0.0040(5) 0.0009(5)
C6 0.0200(6) 0.0171(6) 0.0156(6) 0.0011(5) 0.0038(5) -0.0013(5)
C7 0.0233(6) 0.0172(7) 0.0152(6) 0.0001(5) 0.0051(5) 0.0006(5)
C8 0.0215(6) 0.0158(6) 0.0151(5) 0.0010(4) 0.0052(5) 0.0008(5)
C9 0.0303(7) 0.0176(7) 0.0151(6) 0.0030(5) 0.0059(5) 0.0056(5)
C10 0.0362(7) 0.0195(7) 0.0180(6) 0.0028(5) 0.0071(5) 0.0087(6)
C11 0.0299(7) 0.0150(6) 0.0189(6) 0.0001(5) 0.0073(5) 0.0032(5)
C12 0.0210(6) 0.0152(6) 0.0177(6) 0.0000(5) 0.0054(5) -0.0005(5)
C13 0.0341(8) 0.0364(9) 0.0192(6) -0.0014(6) 0.0003(6) -0.0063(6)
C14 0.0339(7) 0.0292(8) 0.0202(6) 0.0020(5) 0.0116(6) -0.0003(6)
C15 0.0233(6) 0.0291(8) 0.0278(7) 0.0060(6) 0.0066(5) 0.0024(6)
C16 0.0278(7) 0.0409(9) 0.0408(9) 0.0124(7) 0.0085(6) 0.0123(7)
C17 0.0290(7) 0.0159(6) 0.0220(6) 0.0016(5) 0.0020(5) 0.0000(5)
C18 0.0276(7) 0.0261(8) 0.0440(9) 0.0043(6) -0.0034(6) -0.0046(6)
C19 0.0375(8) 0.0238(7) 0.0230(7) 0.0050(5) 0.0149(6) 0.0065(6)
C20 0.0363(9) 0.0483(10) 0.0423(9) 0.0059(7) 0.0190(7) 0.0022(7)
C21 0.0344(8) 0.0286(8) 0.0218(7) -0.0007(5) 0.0055(6) 0.0007(6)
C22 0.0398(8) 0.0420(9) 0.0231(7) -0.0013(6) 0.0014(6) 0.0083(7)
C23 0.0474(9) 0.0182(7) 0.0295(7) 0.0005(6) 0.0066(6) -0.0058(6)
C24 0.0374(8) 0.0309(8) 0.0302(8) 0.0007(6) 0.0122(6) 0.0139(6)

loop_
_atom_type_symbol
_atom_type_description
_atom_type_scat_dispersion_real
_atom_type_scat_dispersion_imag
_atom_type_scat_source
C C 0.0033 0.0016 'International Tables Vol C Tables 4.2.6.8 and 6.1.1.4'
H H 0.0000 0.0000 'International Tables Vol C Tables 4.2.6.8 and 6.1.1.4'
O O 0.0106 0.0060 'International Tables Vol C Tables 4.2.6.8 and 6.1.1.4'

loop_
_geom_angle_atom_site_label_1
_geom_angle_atom_site_label_2
_geom_angle_atom_site_label_3
_geom_angle
O1 C1 C2 121.80(11)
O1 C1 C12 121.92(11)
C2 C1 C12 116.28(10)
C6 C2 C1 121.45(11)
C6 C2 C3 112.94(11)
C1 C2 C3 125.60(10)
C2 C3 C14 112.45(11)
C2 C3 C13 110.96(11)
C14 C3 C13 109.27(11)
C2 C3 C4 101.42(10)
C14 C3 C4 110.96(11)
C13 C3 C4 111.64(11)
C3 C4 C5 109.37(10)
C3 C4 H4A 109.8
C5 C4 H4A 109.8
C3 C4 H4B 109.8
C5 C4 H4B 109.8
H4A C4 H4B 108.2
C6 C5 C17 112.41(10)
C6 C5 C15 109.23(10)
C17 C5 C15 109.76(11)
C6 C5 C4 101.24(10)
C17 C5 C4 111.98(10)
C15 C5 C4 111.99(11)
C2 C6 C7 122.22(11)
C2 C6 C5 113.41(11)
C7 C6 C5 124.35(10)
O2 C7 C8 122.05(11)
O2 C7 C6 121.73(11)
C8 C7 C6 116.21(10)
C12 C8 C7 121.72(11)
C12 C8 C9 113.35(11)
C7 C8 C9 124.84(10)
C8 C9 C19 113.41(11)
C8 C9 C21 106.93(10)
C19 C9 C21 110.53(11)
C8 C9 C10 101.77(10)
C19 C9 C10 112.27(11)
C21 C9 C10 111.56(11)
C11 C10 C9 109.38(10)
C11 C10 H10A 109.8
C9 C10 H10A 109.8
C11 C10 H10B 109.8
C9 C10 H10B 109.8
H10A C10 H10B 108.2
C12 C11 C23 111.02(11)
C12 C11 C24 111.41(11)
C23 C11 C24 109.70(12)
C12 C11 C10 102.15(10)
C23 C11 C10 111.55(11)
C24 C11 C10 110.84(11)
C8 C12 C1 121.86(11)
C8 C12 C11 113.19(11)
C1 C12 C11 124.95(10)
C3 C13 H13A 109.5
C3 C13 H13B 109.5
H13A C13 H13B 109.5
C3 C13 H13C 109.5
H13A C13 H13C 109.5
H13B C13 H13C 109.5
C3 C14 H14A 109.5
C3 C14 H14B 109.5
H14A C14 H14B 109.5
C3 C14 H14C 109.5
H14A C14 H14C 109.5
H14B C14 H14C 109.5
C16 C15 C5 114.20(11)
C16 C15 H15A 108.7
C5 C15 H15A 108.7
C16 C15 H15B 108.7
C5 C15 H15B 108.7
H15A C15 H15B 107.6
C15 C16 H16A 109.5
C15 C16 H16B 109.5
H16A C16 H16B 109.5
C15 C16 H16C 109.5
H16A C16 H16C 109.5
H16B C16 H16C 109.5
C18 C17 C5 115.33(11)
C18 C17 H17A 108.4
C5 C17 H17A 108.4
C18 C17 H17B 108.4
C5 C17 H17B 108.4
H17A C17 H17B 107.5
C17 C18 H18A 109.5
C17 C18 H18B 109.5
H18A C18 H18B 109.5
C17 C18 H18C 109.5
H18A C18 H18C 109.5
H18B C18 H18C 109.5
C20 C19 C9 114.82(12)
C20 C19 H19A 108.6
C9 C19 H19A 108.6
C20 C19 H19B 108.6
C9 C19 H19B 108.6
H19A C19 H19B 107.5
C19 C20 H20A 109.5
C19 C20 H20B 109.5
H20A C20 H20B 109.5
C19 C20 H20C 109.5
H20A C20 H20C 109.5
H20B C20 H20C 109.5
C22 C21 C9 115.35(12)
C22 C21 H21A 108.4
C9 C21 H21A 108.4
C22 C21 H21B 108.4
C9 C21 H21B 108.4
H21A C21 H21B 107.5
C21 C22 H22A 109.5
C21 C22 H22B 109.5
H22A C22 H22B 109.5
C21 C22 H22C 109.5
H22A C22 H22C 109.5
H22B C22 H22C 109.5
C11 C23 H23A 109.5
C11 C23 H23B 109.5
H23A C23 H23B 109.5
C11 C23 H23C 109.5
H23A C23 H23C 109.5
H23B C23 H23C 109.5
C11 C24 H24A 109.5
C11 C24 H24B 109.5
H24A C24 H24B 109.5
C11 C24 H24C 109.5
H24A C24 H24C 109.5
H24B C24 H24C 109.5

loop_
_geom_bond_atom_site_label_1
_geom_bond_atom_site_label_2
_geom_bond_distance
O1 C1 1.2230(15)
O2 C7 1.2292(15)
C1 C2 1.4849(17)
C1 C12 1.4893(17)
C2 C6 1.3424(17)
C2 C3 1.5208(16)
C3 C14 1.5347(18)
C3 C13 1.5371(18)
C3 C4 1.5546(19)
C4 C5 1.5560(17)
C4 H4A 0.9900
C4 H4B 0.9900
C5 C6 1.5181(17)
C5 C17 1.5420(18)
C5 C15 1.5484(18)
C6 C7 1.4851(16)
C7 C8 1.4819(17)
C8 C12 1.3437(17)
C8 C9 1.5178(16)
C9 C19 1.5337(18)
C9 C21 1.561(2)
C9 C10 1.5615(18)
C10 C11 1.5559(17)
C10 H10A 0.9900
C10 H10B 0.9900
C11 C12 1.5147(17)
C11 C23 1.5308(19)
C11 C24 1.5381(19)
C13 H13A 0.9800
C13 H13B 0.9800
C13 H13C 0.9800
C14 H14A 0.9800
C14 H14B 0.9800
C14 H14C 0.9800
C15 C16 1.529(2)
C15 H15A 0.9900
C15 H15B 0.9900
C16 H16A 0.9800
C16 H16B 0.9800
C16 H16C 0.9800
C17 C18 1.520(2)
C17 H17A 0.9900
C17 H17B 0.9900
C18 H18A 0.9800
C18 H18B 0.9800
C18 H18C 0.9800
C19 C20 1.512(2)
C19 H19A 0.9900
C19 H19B 0.9900
C20 H20A 0.9800
C20 H20B 0.9800
C20 H20C 0.9800
C21 C22 1.518(2)
C21 H21A 0.9900
C21 H21B 0.9900
C22 H22A 0.9800
C22 H22B 0.9800
C22 H22C 0.9800
C23 H23A 0.9800
C23 H23B 0.9800
C23 H23C 0.9800
C24 H24A 0.9800
C24 H24B 0.9800
C24 H24C 0.9800

loop_
_geom_torsion_atom_site_label_1
_geom_torsion_atom_site_label_2
_geom_torsion_atom_site_label_3
_geom_torsion_atom_site_label_4
_geom_torsion
O1 C1 C2 C6 175.96(13)
C12 C1 C2 C6 -4.08(17)
O1 C1 C2 C3 -2.2(2)
C12 C1 C2 C3 177.77(11)
C6 C2 C3 C14 126.24(12)
C1 C2 C3 C14 -55.47(16)
C6 C2 C3 C13 -111.03(13)
C1 C2 C3 C13 67.26(16)
C6 C2 C3 C4 7.67(14)
C1 C2 C3 C4 -174.04(12)
C2 C3 C4 C5 -12.31(13)
C14 C3 C4 C5 -131.95(11)
C13 C3 C4 C5 105.91(12)
C3 C4 C5 C6 12.32(13)
C3 C4 C5 C17 132.27(11)
C3 C4 C5 C15 -103.94(12)
C1 C2 C6 C7 0.33(19)
C3 C2 C6 C7 178.70(11)
C1 C2 C6 C5 -178.32(10)
C3 C2 C6 C5 0.05(15)
C17 C5 C6 C2 -127.39(12)
C15 C5 C6 C2 110.53(12)
C4 C5 C6 C2 -7.74(14)
C17 C5 C6 C7 54.00(16)
C15 C5 C6 C7 -68.08(15)
C4 C5 C6 C7 173.64(11)
C2 C6 C7 O2 -176.34(12)
C5 C6 C7 O2 2.17(19)
C2 C6 C7 C8 4.00(18)
C5 C6 C7 C8 -177.50(11)
O2 C7 C8 C12 175.73(12)
C6 C7 C8 C12 -4.61(17)
O2 C7 C8 C9 -7.91(19)
C6 C7 C8 C9 171.76(11)
C12 C8 C9 C19 -124.68(12)
C7 C8 C9 C19 58.69(16)
C12 C8 C9 C21 113.23(12)
C7 C8 C9 C21 -63.40(15)
C12 C8 C9 C10 -3.88(14)
C7 C8 C9 C10 179.49(11)
C8 C9 C10 C11 2.12(14)
C19 C9 C10 C11 123.71(12)
C21 C9 C10 C11 -111.60(12)
C9 C10 C11 C12 0.00(14)
C9 C10 C11 C23 -118.65(13)
C9 C10 C11 C24 118.79(12)
C7 C8 C12 C1 0.89(19)
C9 C8 C12 C1 -175.86(11)
C7 C8 C12 C11 -178.97(11)
C9 C8 C12 C11 4.28(16)
O1 C1 C12 C8 -176.57(13)
C2 C1 C12 C8 3.47(18)
O1 C1 C12 C11 3.3(2)
C2 C1 C12 C11 -176.68(11)
C23 C11 C12 C8 116.48(13)
C24 C11 C12 C8 -120.93(13)
C10 C11 C12 C8 -2.55(14)
C23 C11 C12 C1 -63.38(16)
C24 C11 C12 C1 59.21(16)
C10 C11 C12 C1 177.59(12)
C6 C5 C15 C16 178.15(12)
C17 C5 C15 C16 54.48(15)
C4 C5 C15 C16 -70.54(15)
C6 C5 C17 C18 43.97(15)
C15 C5 C17 C18 165.76(11)
C4 C5 C17 C18 -69.21(15)
C8 C9 C19 C20 52.63(16)
C21 C9 C19 C20 172.69(12)
C10 C9 C19 C20 -62.04(15)
C8 C9 C21 C22 -177.64(11)
C19 C9 C21 C22 58.48(15)
C10 C9 C21 C22 -67.18(15)
